data_4501501
loop_
_publ_author_name
'Feng, Rui'
'Jiang, Fei-Long'
'Wu, Ming-Yan'
'Chen, Lian'
'Yan, Chun-Feng'
'Hong, Mao-Chun'

_publ_section_title
;
 Structures and Photoluminescent Properties of the Lanthanide Coordination
 Complexes with Hydroxyquinoline Carboxylate Ligands
;
_journal_issue 5
_journal_name_full 'Crystal Growth &amp; Design'
_journal_page_first 2306
_journal_paper_doi 10.1021/cg100026d
_journal_volume 10
_journal_year 2010
_chemical_formula_moiety 'C60 H44 La2 N6 O22, 2(C3 H7 N O), 2(H2 O)'
_chemical_formula_sum 'C66 H62 La2 N8 O26'
_chemical_formula_weight 1661.06
_chemical_name_systematic
; 
 ? 
;
_space_group_IT_number 2
_symmetry_cell_setting triclinic
_symmetry_space_group_name_Hall '-P 1'
_symmetry_space_group_name_H-M 'P -1'
_atom_sites_solution_hydrogens geom
_atom_sites_solution_primary direct
_atom_sites_solution_secondary difmap
_audit_creation_method SHELXL-97
_cell_angle_alpha 94.173(3)
_cell_angle_beta 112.716(3)
_cell_angle_gamma 96.6260(10)
_cell_formula_units_Z 1
_cell_length_a 11.440(3)
_cell_length_b 12.067(3)
_cell_length_c 13.226(3)
_cell_measurement_reflns_used 4926
_cell_measurement_temperature 293(2)
_cell_measurement_theta_max 27.4797
_cell_measurement_theta_min 3.0453
_cell_volume 1659.2(7)
_computing_structure_refinement 'SHELXL-97 (Sheldrick, 1997)'
_computing_structure_solution 'SHELXS-97 (Sheldrick, 1990)'
_diffrn_ambient_temperature 293(2)
_diffrn_measured_fraction_theta_full 0.949
_diffrn_measured_fraction_theta_max 0.949
_diffrn_measurement_device_type
;
Mercury70 (2x2 bin mode)
;
_diffrn_measurement_method CCD_Profile_fitting
_diffrn_radiation_monochromator graphite
_diffrn_radiation_source 'fine-focus sealed tube'
_diffrn_radiation_type MoK\a
_diffrn_radiation_wavelength 0.71073
_diffrn_reflns_av_R_equivalents 0.0125
_diffrn_reflns_av_sigmaI/netI 0.0190
_diffrn_reflns_limit_h_max 13
_diffrn_reflns_limit_h_min -13
_diffrn_reflns_limit_k_max 11
_diffrn_reflns_limit_k_min -14
_diffrn_reflns_limit_l_max 15
_diffrn_reflns_limit_l_min -15
_diffrn_reflns_number 10451
_diffrn_reflns_theta_full 25.00
_diffrn_reflns_theta_max 25.00
_diffrn_reflns_theta_min 2.24
_diffrn_standards_number 7057
_exptl_absorpt_coefficient_mu 1.362
_exptl_absorpt_correction_T_max 0.8218
_exptl_absorpt_correction_T_min 0.7723
_exptl_absorpt_correction_type multi-scan
_exptl_crystal_colour White
_exptl_crystal_density_diffrn 1.662
_exptl_crystal_density_method 'not measured'
_exptl_crystal_description Prism
_exptl_crystal_F_000 836
_exptl_crystal_size_max 0.20
_exptl_crystal_size_mid 0.20
_exptl_crystal_size_min 0.15
_refine_diff_density_max 0.704
_refine_diff_density_min -0.423
_refine_diff_density_rms 0.052
_refine_ls_extinction_method none
_refine_ls_goodness_of_fit_ref 1.057
_refine_ls_hydrogen_treatment mixed
_refine_ls_matrix_type full
_refine_ls_number_parameters 486
_refine_ls_number_reflns 5563
_refine_ls_number_restraints 0
_refine_ls_restrained_S_all 1.057
_refine_ls_R_factor_all 0.0195
_refine_ls_R_factor_gt 0.0186
_refine_ls_shift/su_max 0.001
_refine_ls_shift/su_mean 0.000
_refine_ls_structure_factor_coef Fsqd
_refine_ls_weighting_details 'calc w=1/[\s^2^(Fo^2^)+(0.0193P)^2^+1.1643P] where P=(Fo^2^+2Fc^2^)/3'
_refine_ls_weighting_scheme calc
_refine_ls_wR_factor_gt 0.0439
_refine_ls_wR_factor_ref 0.0446
_reflns_number_gt 5377
_reflns_number_total 5563
_reflns_threshold_expression >2sigma(I)
_cod_data_source_file cg100026d_si_001.cif
_cod_data_source_block complex6
_cod_depositor_comments
;
The following automatic conversions were performed:

'_exptl_absorpt_correction_type' value 'Multi-scan' changed to
'multi-scan' according to
/home/saulius/struct/CIF-dictionaries/cif_core.dic dictionary named
'cif_core.dic' version 2.4.2 from 2011-04-26.

Automatic conversion script
Id: cif_fix_values 1715 2011-07-08 13:25:40Z adriana 
;
_cod_original_sg_symbol_Hall -P_1
_cod_original_sg_symbol_H-M p_-1
_cod_database_code 4501501

loop_
_symmetry_equiv_pos_as_xyz
'x, y, z'
'-x, -y, -z'

loop_
_atom_site_label
_atom_site_type_symbol
_atom_site_fract_x
_atom_site_fract_y
_atom_site_fract_z
_atom_site_U_iso_or_equiv
_atom_site_adp_type
_atom_site_occupancy
_atom_site_symmetry_multiplicity
_atom_site_calc_flag
_atom_site_refinement_flags
La1 La 0.117874(10) 0.512041(9) 0.168274(8) 0.01644(4) Uani 1 1 d .
O4 O 0.04156(13) 0.62785(12) 0.00970(11) 0.0246(3) Uani 1 1 d .
O1 O 0.20555(14) 0.67773(14) 0.33189(12) 0.0316(4) Uani 1 1 d .
O2 O 0.29683(13) 0.67793(12) 0.21321(11) 0.0234(3) Uani 1 1 d .
O7 O 0.22571(13) 0.47102(13) 0.04091(11) 0.0265(3) Uani 1 1 d .
O10 O 0.33426(17) 0.45655(18) 0.29572(14) 0.0332(4) Uani 1 1 d .
O6 O 0.13488(16) 0.97822(15) 0.29575(13) 0.0389(4) Uani 1 1 d .
O9 O 0.41452(16) 0.42278(16) -0.31329(13) 0.0412(4) Uani 1 1 d .
O8 O 0.09986(14) 0.44662(15) -0.13899(12) 0.0352(4) Uani 1 1 d .
O3 O 0.63578(16) 0.76875(14) 0.67538(12) 0.0369(4) Uani 1 1 d .
O11 O 0.0774(2) 0.4467(2) 0.32975(17) 0.0472(5) Uani 1 1 d .
O5 O -0.07769(17) 0.70718(13) -0.13042(13) 0.0407(4) Uani 1 1 d .
N3 N 0.50358(16) 0.35529(15) -0.15114(14) 0.0253(4) Uani 1 1 d .
H3 H 0.5610 0.3345 -0.1722 0.030 Uiso 1 1 calc R
N1 N 0.64146(17) 0.89115(15) 0.55559(14) 0.0268(4) Uani 1 1 d .
H1 H 0.7100 0.9286 0.6066 0.032 Uiso 1 1 calc R
N2 N 0.18107(17) 1.03407(16) 0.15372(15) 0.0305(4) Uani 1 1 d .
H2 H 0.2148 1.0992 0.1914 0.037 Uiso 1 1 calc R
C11 C 0.00593(19) 0.71415(18) -0.03515(16) 0.0231(4) Uani 1 1 d .
C6 C 0.48710(18) 0.87096(17) 0.36736(16) 0.0214(4) Uani 1 1 d .
C21 C 0.20439(18) 0.44543(18) -0.05847(17) 0.0226(4) Uani 1 1 d .
C1 C 0.29886(19) 0.70809(17) 0.30802(16) 0.0205(4) Uani 1 1 d .
C2 C 0.41974(18) 0.77592(17) 0.39397(16) 0.0216(4) Uani 1 1 d .
C25 C 0.51536(19) 0.33815(17) -0.04606(16) 0.0220(4) Uani 1 1 d .
C13 C 0.0706(2) 0.84974(18) 0.13266(17) 0.0261(5) Uani 1 1 d .
H13 H 0.0331 0.7939 0.1605 0.031 Uiso 1 1 calc R
C23 C 0.30865(19) 0.42542(19) -0.18870(17) 0.0264(5) Uani 1 1 d .
H23 H 0.2378 0.4516 -0.2382 0.032 Uiso 1 1 calc R
C22 C 0.31352(18) 0.41084(17) -0.08689(16) 0.0196(4) Uani 1 1 d .
C12 C 0.06871(19) 0.82800(17) 0.03054(17) 0.0231(4) Uani 1 1 d .
C16 C 0.12568(19) 0.91267(18) -0.01565(17) 0.0243(5) Uani 1 1 d .
C26 C 0.42162(18) 0.36744(16) -0.00848(16) 0.0188(4) Uani 1 1 d .
C24 C 0.4097(2) 0.40180(19) -0.22360(17) 0.0269(5) Uani 1 1 d .
C4 C 0.5848(2) 0.79950(19) 0.58195(17) 0.0274(5) Uani 1 1 d .
C30 C 0.6217(2) 0.2935(2) 0.02264(19) 0.0305(5) Uani 1 1 d .
H30 H 0.6821 0.2737 -0.0035 0.037 Uiso 1 1 calc R
C5 C 0.59843(19) 0.92961(18) 0.45346(17) 0.0233(4) Uani 1 1 d .
C27 C 0.4404(2) 0.35100(18) 0.10053(17) 0.0243(5) Uani 1 1 d .
H27 H 0.3804 0.3694 0.1278 0.029 Uiso 1 1 calc R
C14 C 0.1290(2) 0.95674(19) 0.20035(18) 0.0288(5) Uani 1 1 d .
C10 C 0.6669(2) 1.02546(19) 0.43713(19) 0.0311(5) Uani 1 1 d .
H10 H 0.7399 1.0640 0.4950 0.037 Uiso 1 1 calc R
C28 C 0.5456(2) 0.3082(2) 0.16743(18) 0.0314(5) Uani 1 1 d .
H28 H 0.5563 0.2985 0.2394 0.038 Uiso 1 1 calc R
C7 C 0.4479(2) 0.91134(19) 0.26396(18) 0.0286(5) Uani 1 1 d .
H7 H 0.3743 0.8744 0.2056 0.034 Uiso 1 1 calc R
C15 C 0.1839(2) 1.01601(18) 0.05043(18) 0.0275(5) Uani 1 1 d .
C3 C 0.4656(2) 0.74301(19) 0.49540(17) 0.0270(5) Uani 1 1 d .
H3A H 0.4194 0.6824 0.5103 0.032 Uiso 1 1 calc R
C9 C 0.6258(2) 1.0622(2) 0.3355(2) 0.0365(6) Uani 1 1 d .
H9 H 0.6710 1.1261 0.3245 0.044 Uiso 1 1 calc R
C29 C 0.6364(2) 0.2793(2) 0.1284(2) 0.0364(6) Uani 1 1 d .
H29 H 0.7072 0.2502 0.1743 0.044 Uiso 1 1 calc R
C18 C 0.1905(3) 0.9809(2) -0.1564(2) 0.0444(6) Uani 1 1 d .
H18 H 0.1925 0.9697 -0.2260 0.053 Uiso 1 1 calc R
C8 C 0.5166(2) 1.0044(2) 0.24817(19) 0.0367(6) Uani 1 1 d .
H8 H 0.4903 1.0292 0.1790 0.044 Uiso 1 1 calc R
C17 C 0.1293(2) 0.8969(2) -0.1207(2) 0.0334(5) Uani 1 1 d .
H17 H 0.0902 0.8293 -0.1664 0.040 Uiso 1 1 calc R
C20 C 0.2456(2) 1.1002(2) 0.0131(2) 0.0415(6) Uani 1 1 d .
H20 H 0.2840 1.1686 0.0575 0.050 Uiso 1 1 calc R
C19 C 0.2494(3) 1.0822(2) -0.0886(2) 0.0488(7) Uani 1 1 d .
H19 H 0.2916 1.1380 -0.1128 0.059 Uiso 1 1 calc R
N4 N 0.0245(2) 0.2231(2) 0.51885(19) 0.0485(6) Uani 1 1 d .
O12 O -0.1067(2) 0.3178(2) 0.39078(19) 0.0718(7) Uani 1 1 d .
O13 O 0.7707(4) 0.4818(3) 0.4587(2) 0.1080(14) Uani 1 1 d .
C31 C -0.0658(3) 0.2850(3) 0.4821(3) 0.0570(8) Uani 1 1 d .
H31 H -0.1031 0.3065 0.5302 0.068 Uiso 1 1 calc R
C33 C 0.0676(4) 0.1918(4) 0.6296(3) 0.0882(12) Uani 1 1 d .
H33A H 0.0255 0.2285 0.6697 0.132 Uiso 1 1 calc R
H33B H 0.1587 0.2143 0.6668 0.132 Uiso 1 1 calc R
H33C H 0.0472 0.1117 0.6257 0.132 Uiso 1 1 calc R
C32 C 0.0906(5) 0.1913(5) 0.4511(4) 0.122(2) Uani 1 1 d .
H32A H 0.0514 0.2158 0.3798 0.183 Uiso 1 1 calc R
H32B H 0.0856 0.1110 0.4425 0.183 Uiso 1 1 calc R
H32C H 0.1789 0.2258 0.4856 0.183 Uiso 1 1 calc R
H5 H 0.338(3) 0.396(3) 0.306(3) 0.056(11) Uiso 1 1 d .
H11 H 0.406(3) 0.489(3) 0.307(3) 0.061(10) Uiso 1 1 d .
H4 H 0.017(3) 0.406(3) 0.331(3) 0.060(10) Uiso 1 1 d .
H6 H 0.126(4) 0.467(3) 0.391(3) 0.080(13) Uiso 1 1 d .
H12 H 0.722(4) 0.519(4) 0.417(4) 0.109(16) Uiso 1 1 d .
H14 H 0.788(4) 0.439(4) 0.427(3) 0.089(16) Uiso 1 1 d .

loop_
_atom_site_aniso_label
_atom_site_aniso_U_11
_atom_site_aniso_U_22
_atom_site_aniso_U_33
_atom_site_aniso_U_23
_atom_site_aniso_U_13
_atom_site_aniso_U_12
La1 0.01378(6) 0.01947(7) 0.01434(6) -0.00029(5) 0.00461(4) 0.00099(4)
O4 0.0248(7) 0.0182(8) 0.0248(7) 0.0023(6) 0.0040(6) 0.0014(6)
O1 0.0269(8) 0.0387(10) 0.0291(8) -0.0085(7) 0.0166(7) -0.0067(7)
O2 0.0204(7) 0.0273(8) 0.0205(7) -0.0059(6) 0.0090(6) -0.0021(6)
O7 0.0211(7) 0.0383(9) 0.0215(7) -0.0019(7) 0.0102(6) 0.0077(6)
O10 0.0257(9) 0.0358(11) 0.0354(9) 0.0092(8) 0.0071(7) 0.0096(8)
O6 0.0380(9) 0.0416(11) 0.0264(9) -0.0112(7) 0.0074(7) -0.0059(8)
O9 0.0390(9) 0.0697(13) 0.0273(8) 0.0150(8) 0.0210(7) 0.0225(9)
O8 0.0184(8) 0.0638(12) 0.0247(8) 0.0029(8) 0.0084(6) 0.0139(7)
O3 0.0411(9) 0.0360(10) 0.0225(8) 0.0067(7) 0.0013(7) 0.0016(8)
O11 0.0480(12) 0.0655(14) 0.0297(10) 0.0151(10) 0.0185(9) -0.0022(10)
O5 0.0513(10) 0.0241(9) 0.0249(8) 0.0034(7) -0.0064(8) -0.0011(8)
N3 0.0223(9) 0.0329(11) 0.0281(9) 0.0040(8) 0.0165(8) 0.0094(8)
N1 0.0232(9) 0.0271(11) 0.0211(9) -0.0015(8) 0.0013(7) -0.0017(8)
N2 0.0291(10) 0.0179(10) 0.0334(10) -0.0056(8) 0.0037(8) -0.0025(8)
C11 0.0243(10) 0.0212(11) 0.0220(10) 0.0026(9) 0.0078(9) 0.0014(9)
C6 0.0193(10) 0.0200(11) 0.0232(10) -0.0003(9) 0.0069(8) 0.0038(8)
C21 0.0169(10) 0.0271(12) 0.0257(11) 0.0023(9) 0.0109(9) 0.0026(8)
C1 0.0206(10) 0.0173(11) 0.0224(10) -0.0006(9) 0.0082(8) 0.0021(8)
C2 0.0188(10) 0.0212(11) 0.0228(10) -0.0039(9) 0.0077(8) 0.0019(8)
C25 0.0206(10) 0.0211(11) 0.0246(10) 0.0015(9) 0.0102(8) 0.0017(8)
C13 0.0248(11) 0.0218(12) 0.0254(11) 0.0017(9) 0.0044(9) -0.0004(9)
C23 0.0201(10) 0.0359(13) 0.0233(11) 0.0027(10) 0.0078(9) 0.0083(9)
C22 0.0156(9) 0.0200(11) 0.0227(10) -0.0021(9) 0.0083(8) 0.0010(8)
C12 0.0190(10) 0.0175(11) 0.0257(11) 0.0027(9) 0.0009(8) 0.0039(8)
C16 0.0191(10) 0.0213(12) 0.0296(11) 0.0049(9) 0.0061(9) 0.0039(8)
C26 0.0164(9) 0.0162(11) 0.0236(10) 0.0000(8) 0.0091(8) -0.0004(8)
C24 0.0249(11) 0.0349(13) 0.0239(11) 0.0012(10) 0.0128(9) 0.0069(9)
C4 0.0297(11) 0.0267(12) 0.0229(11) 0.0007(9) 0.0080(9) 0.0041(9)
C30 0.0257(11) 0.0345(14) 0.0376(13) 0.0075(11) 0.0166(10) 0.0132(10)
C5 0.0224(10) 0.0214(11) 0.0237(10) -0.0009(9) 0.0075(8) 0.0027(8)
C27 0.0253(11) 0.0253(12) 0.0257(11) 0.0023(9) 0.0141(9) 0.0034(9)
C14 0.0208(10) 0.0286(13) 0.0281(12) -0.0018(10) 0.0009(9) 0.0040(9)
C10 0.0245(11) 0.0271(13) 0.0339(12) -0.0011(10) 0.0060(10) -0.0033(9)
C28 0.0368(13) 0.0342(14) 0.0274(11) 0.0112(10) 0.0145(10) 0.0114(10)
C7 0.0257(11) 0.0301(13) 0.0245(11) 0.0022(10) 0.0047(9) 0.0031(9)
C15 0.0209(10) 0.0210(12) 0.0345(12) 0.0028(10) 0.0045(9) 0.0034(9)
C3 0.0279(11) 0.0257(12) 0.0239(11) 0.0006(9) 0.0086(9) -0.0022(9)
C9 0.0356(13) 0.0292(13) 0.0446(14) 0.0082(11) 0.0169(11) -0.0010(10)
C29 0.0323(12) 0.0427(15) 0.0380(13) 0.0158(12) 0.0127(11) 0.0183(11)
C18 0.0474(15) 0.0470(17) 0.0493(16) 0.0148(14) 0.0287(13) 0.0089(13)
C8 0.0394(13) 0.0373(14) 0.0315(12) 0.0123(11) 0.0111(11) 0.0052(11)
C17 0.0345(12) 0.0286(13) 0.0371(13) 0.0033(11) 0.0144(10) 0.0051(10)
C20 0.0372(14) 0.0264(14) 0.0542(16) 0.0041(12) 0.0139(12) -0.0046(11)
C19 0.0452(15) 0.0392(16) 0.0657(19) 0.0169(15) 0.0275(14) -0.0048(12)
N4 0.0509(14) 0.0537(15) 0.0483(13) 0.0115(12) 0.0252(11) 0.0143(12)
O12 0.0595(14) 0.0983(19) 0.0646(14) 0.0357(14) 0.0254(12) 0.0212(13)
O13 0.137(3) 0.144(3) 0.0357(13) 0.0150(16) 0.0052(15) 0.098(3)
C31 0.0548(18) 0.068(2) 0.065(2) 0.0154(17) 0.0404(16) 0.0112(16)
C33 0.096(3) 0.101(3) 0.064(2) 0.034(2) 0.024(2) 0.016(2)
C32 0.167(5) 0.139(4) 0.121(4) 0.045(3) 0.095(4) 0.103(4)

loop_
_atom_type_symbol
_atom_type_description
_atom_type_scat_dispersion_real
_atom_type_scat_dispersion_imag
_atom_type_scat_source
C C 0.0033 0.0016 'International Tables Vol C Tables 4.2.6.8 and 6.1.1.4'
La La -0.2871 2.4523 'International Tables Vol C Tables 4.2.6.8 and 6.1.1.4'
N N 0.0061 0.0033 'International Tables Vol C Tables 4.2.6.8 and 6.1.1.4'
O O 0.0106 0.0060 'International Tables Vol C Tables 4.2.6.8 and 6.1.1.4'
H H 0.0000 0.0000 'International Tables Vol C Tables 4.2.6.8 and 6.1.1.4'

loop_
_geom_angle_atom_site_label_1
_geom_angle_atom_site_label_2
_geom_angle_atom_site_label_3
_geom_angle
_geom_angle_site_symmetry_1
_geom_angle_site_symmetry_3
O8 La1 O7 133.51(5) 2_565 .
O8 La1 O11 74.99(6) 2_565 .
O7 La1 O11 143.29(6) . .
O8 La1 O4 70.46(5) 2_565 .
O7 La1 O4 71.14(5) . .
O11 La1 O4 144.39(6) . .
O8 La1 O2 117.88(5) 2_565 .
O7 La1 O2 74.67(5) . .
O11 La1 O2 116.15(6) . .
O4 La1 O2 74.36(5) . .
O8 La1 O10 149.82(5) 2_565 .
O7 La1 O10 75.99(5) . .
O11 La1 O10 75.53(7) . .
O4 La1 O10 136.90(6) . .
O2 La1 O10 70.59(6) . .
O8 La1 O5 101.76(6) 2_565 2_565
O7 La1 O5 76.38(6) . 2_565
O11 La1 O5 74.81(7) . 2_565
O4 La1 O5 120.29(5) . 2_565
O2 La1 O5 140.28(5) . 2_565
O10 La1 O5 76.45(6) . 2_565
O8 La1 O1 86.60(5) 2_565 .
O7 La1 O1 124.10(5) . .
O11 La1 O1 71.02(7) . .
O4 La1 O1 98.23(5) . .
O2 La1 O1 50.14(4) . .
O10 La1 O1 77.86(6) . .
O5 La1 O1 141.27(5) 2_565 .
O8 La1 O4 74.83(5) 2_565 2_565
O7 La1 O4 69.51(5) . 2_565
O11 La1 O4 106.42(7) . 2_565
O4 La1 O4 72.72(5) . 2_565
O2 La1 O4 137.33(4) . 2_565
O10 La1 O4 120.18(6) . 2_565
O5 La1 O4 49.16(4) 2_565 2_565
O1 La1 O4 161.15(5) . 2_565
O8 La1 C1 106.32(6) 2_565 .
O7 La1 C1 98.86(5) . .
O11 La1 C1 91.57(7) . .
O4 La1 C1 90.00(5) . .
O2 La1 C1 25.64(5) . .
O10 La1 C1 68.18(6) . .
O5 La1 C1 144.32(5) 2_565 .
O1 La1 C1 25.24(5) . .
O4 La1 C1 161.42(5) 2_565 .
O8 La1 C11 88.26(6) 2_565 2_565
O7 La1 C11 71.37(5) . 2_565
O11 La1 C11 90.37(7) . 2_565
O4 La1 C11 96.87(5) . 2_565
O2 La1 C11 145.94(5) . 2_565
O10 La1 C11 98.26(6) . 2_565
O5 La1 C11 24.28(5) 2_565 2_565
O1 La1 C11 161.39(5) . 2_565
O4 La1 C11 24.88(5) 2_565 2_565
C1 La1 C11 165.29(6) . 2_565
O8 La1 La1 68.35(4) 2_565 2_565
O7 La1 La1 65.27(4) . 2_565
O11 La1 La1 132.19(6) . 2_565
O4 La1 La1 37.46(3) . 2_565
O2 La1 La1 107.78(3) . 2_565
O10 La1 La1 139.61(4) . 2_565
O5 La1 La1 83.59(3) 2_565 2_565
O1 La1 La1 133.58(4) . 2_565
O4 La1 La1 35.26(3) 2_565 2_565
C1 La1 La1 127.14(4) . 2_565
C11 La1 La1 59.63(4) 2_565 2_565
C11 O4 La1 155.42(14) . .
C11 O4 La1 92.74(12) . 2_565
La1 O4 La1 107.28(5) . 2_565
C1 O1 La1 90.87(12) . .
C1 O2 La1 94.16(11) . .
C21 O7 La1 142.70(13) . .
La1 O10 H5 120(2) . .
La1 O10 H11 126(2) . .
H5 O10 H11 110(3) . .
C21 O8 La1 137.49(13) . 2_565
La1 O11 H4 130(2) . .
La1 O11 H6 122(3) . .
H4 O11 H6 108(3) . .
C11 O5 La1 96.06(13) . 2_565
C24 N3 C25 125.38(17) . .
C24 N3 H3 117.3 . .
C25 N3 H3 117.3 . .
C4 N1 C5 125.46(18) . .
C4 N1 H1 117.3 . .
C5 N1 H1 117.3 . .
C14 N2 C15 124.96(19) . .
C14 N2 H2 117.5 . .
C15 N2 H2 117.5 . .
O5 C11 O4 122.0(2) . .
O5 C11 C12 119.99(18) . .
O4 C11 C12 117.97(17) . .
O5 C11 La1 59.66(11) . 2_565
O4 C11 La1 62.38(11) . 2_565
C12 C11 La1 179.26(15) . 2_565
C5 C6 C7 117.69(19) . .
C5 C6 C2 116.82(18) . .
C7 C6 C2 125.45(19) . .
O7 C21 O8 125.58(18) . .
O7 C21 C22 118.19(17) . .
O8 C21 C22 116.22(18) . .
O1 C1 O2 121.23(18) . .
O1 C1 C2 120.24(18) . .
O2 C1 C2 118.44(17) . .
O1 C1 La1 63.89(11) . .
O2 C1 La1 60.20(10) . .
C2 C1 La1 159.44(14) . .
C3 C2 C6 121.10(19) . .
C3 C2 C1 117.80(19) . .
C6 C2 C1 121.06(17) . .
N3 C25 C30 119.26(18) . .
N3 C25 C26 119.69(18) . .
C30 C25 C26 121.03(19) . .
C12 C13 C14 122.3(2) . .
C12 C13 H13 118.9 . .
C14 C13 H13 118.9 . .
C22 C23 C24 122.46(19) . .
C22 C23 H23 118.8 . .
C24 C23 H23 118.8 . .
C23 C22 C26 120.07(18) . .
C23 C22 C21 117.09(18) . .
C26 C22 C21 122.81(17) . .
C13 C12 C16 120.5(2) . .
C13 C12 C11 119.16(19) . .
C16 C12 C11 120.33(19) . .
C15 C16 C17 118.3(2) . .
C15 C16 C12 117.4(2) . .
C17 C16 C12 124.3(2) . .
C27 C26 C25 117.24(18) . .
C27 C26 C22 125.96(18) . .
C25 C26 C22 116.80(17) . .
O9 C24 N3 120.05(19) . .
O9 C24 C23 124.6(2) . .
N3 C24 C23 115.32(18) . .
O3 C4 N1 120.1(2) . .
O3 C4 C3 124.6(2) . .
N1 C4 C3 115.24(18) . .
C29 C30 C25 119.8(2) . .
C29 C30 H30 120.1 . .
C25 C30 H30 120.1 . .
N1 C5 C10 119.60(19) . .
N1 C5 C6 119.36(19) . .
C10 C5 C6 121.04(19) . .
C28 C27 C26 121.20(19) . .
C28 C27 H27 119.4 . .
C26 C27 H27 119.4 . .
O6 C14 N2 121.0(2) . .
O6 C14 C13 123.7(2) . .
N2 C14 C13 115.3(2) . .
C9 C10 C5 119.6(2) . .
C9 C10 H10 120.2 . .
C5 C10 H10 120.2 . .
C27 C28 C29 120.6(2) . .
C27 C28 H28 119.7 . .
C29 C28 H28 119.7 . .
C8 C7 C6 120.9(2) . .
C8 C7 H7 119.5 . .
C6 C7 H7 119.5 . .
N2 C15 C20 119.9(2) . .
N2 C15 C16 119.52(19) . .
C20 C15 C16 120.6(2) . .
C2 C3 C4 121.8(2) . .
C2 C3 H3A 119.1 . .
C4 C3 H3A 119.1 . .
C10 C9 C8 120.4(2) . .
C10 C9 H9 119.8 . .
C8 C9 H9 119.8 . .
C30 C29 C28 120.2(2) . .
C30 C29 H29 119.9 . .
C28 C29 H29 119.9 . .
C17 C18 C19 120.3(3) . .
C17 C18 H18 119.9 . .
C19 C18 H18 119.9 . .
C7 C8 C9 120.3(2) . .
C7 C8 H8 119.9 . .
C9 C8 H8 119.9 . .
C18 C17 C16 120.4(2) . .
C18 C17 H17 119.8 . .
C16 C17 H17 119.8 . .
C19 C20 C15 120.0(2) . .
C19 C20 H20 120.0 . .
C15 C20 H20 120.0 . .
C20 C19 C18 120.4(2) . .
C20 C19 H19 119.8 . .
C18 C19 H19 119.8 . .
C31 N4 C32 119.5(3) . .
C31 N4 C33 122.2(3) . .
C32 N4 C33 118.1(3) . .
H12 O13 H14 110(4) . .
O12 C31 N4 126.9(3) . .
O12 C31 H31 116.6 . .
N4 C31 H31 116.6 . .
N4 C33 H33A 109.5 . .
N4 C33 H33B 109.5 . .
H33A C33 H33B 109.5 . .
N4 C33 H33C 109.5 . .
H33A C33 H33C 109.5 . .
H33B C33 H33C 109.5 . .
N4 C32 H32A 109.5 . .
N4 C32 H32B 109.5 . .
H32A C32 H32B 109.5 . .
N4 C32 H32C 109.5 . .
H32A C32 H32C 109.5 . .
H32B C32 H32C 109.5 . .

loop_
_geom_bond_atom_site_label_1
_geom_bond_atom_site_label_2
_geom_bond_distance
_geom_bond_site_symmetry_2
La1 O8 2.4846(15) 2_565
La1 O7 2.4957(14) .
La1 O11 2.5147(18) .
La1 O4 2.5314(14) .
La1 O2 2.5482(14) .
La1 O10 2.5965(17) .
La1 O5 2.6093(17) 2_565
La1 O1 2.6302(16) .
La1 O4 2.6669(14) 2_565
La1 C1 2.929(2) .
La1 C11 3.006(2) 2_565
La1 La1 4.1869(9) 2_565
O4 C11 1.266(2) .
O4 La1 2.6669(14) 2_565
O1 C1 1.249(2) .
O2 C1 1.271(2) .
O7 C21 1.248(2) .
O10 H5 0.75(3) .
O10 H11 0.82(3) .
O6 C14 1.243(3) .
O9 C24 1.251(3) .
O8 C21 1.260(2) .
O8 La1 2.4846(15) 2_565
O3 C4 1.251(3) .
O11 H4 0.80(3) .
O11 H6 0.79(4) .
O5 C11 1.243(2) .
O5 La1 2.6093(17) 2_565
N3 C24 1.345(3) .
N3 C25 1.377(3) .
N3 H3 0.8600 .
N1 C4 1.353(3) .
N1 C5 1.383(3) .
N1 H1 0.8600 .
N2 C14 1.359(3) .
N2 C15 1.381(3) .
N2 H2 0.8600 .
C11 C12 1.508(3) .
C11 La1 3.006(2) 2_565
C6 C5 1.405(3) .
C6 C7 1.408(3) .
C6 C2 1.448(3) .
C21 C22 1.528(3) .
C1 C2 1.505(3) .
C2 C3 1.347(3) .
C25 C30 1.401(3) .
C25 C26 1.413(3) .
C13 C12 1.348(3) .
C13 C14 1.444(3) .
C13 H13 0.9300 .
C23 C22 1.351(3) .
C23 C24 1.449(3) .
C23 H23 0.9300 .
C22 C26 1.455(3) .
C12 C16 1.444(3) .
C16 C15 1.401(3) .
C16 C17 1.405(3) .
C26 C27 1.406(3) .
C4 C3 1.450(3) .
C30 C29 1.369(3) .
C30 H30 0.9300 .
C5 C10 1.398(3) .
C27 C28 1.373(3) .
C27 H27 0.9300 .
C10 C9 1.368(3) .
C10 H10 0.9300 .
C28 C29 1.392(3) .
C28 H28 0.9300 .
C7 C8 1.372(3) .
C7 H7 0.9300 .
C15 C20 1.397(3) .
C3 H3A 0.9300 .
C9 C8 1.396(3) .
C9 H9 0.9300 .
C29 H29 0.9300 .
C18 C17 1.379(3) .
C18 C19 1.392(4) .
C18 H18 0.9300 .
C8 H8 0.9300 .
C17 H17 0.9300 .
C20 C19 1.365(4) .
C20 H20 0.9300 .
C19 H19 0.9300 .
N4 C31 1.305(4) .
N4 C32 1.436(4) .
N4 C33 1.448(4) .
O12 C31 1.229(4) .
O13 H12 0.82(5) .
O13 H14 0.74(4) .
C31 H31 0.9300 .
C33 H33A 0.9600 .
C33 H33B 0.9600 .
C33 H33C 0.9600 .
C32 H32A 0.9600 .
C32 H32B 0.9600 .
C32 H32C 0.9600 .

loop_
_geom_hbond_atom_site_label_D
_geom_hbond_atom_site_label_H
_geom_hbond_atom_site_label_A
_geom_hbond_distance_DH
_geom_hbond_distance_HA
_geom_hbond_distance_DA
_geom_hbond_angle_DHA
_geom_hbond_site_symmetry_A
N3 H3 O2 0.86 1.92 2.768(2) 167.7 2_665
N1 H1 O6 0.86 1.91 2.762(2) 172.3 2_676
O10 H5 O3 0.75(3) 2.07(3) 2.814(3) 172(3) 2_666
O10 H11 O9 0.82(3) 2.17(4) 2.984(3) 173(3) 2_665
O11 H4 O12 0.80(3) 2.10(3) 2.871(3) 161(3) .
O11 H6 O13 0.79(4) 1.89(4) 2.672(4) 174(4) 2_666
O13 H12 O9 0.82(5) 1.89(5) 2.693(3) 168(5) 2_665
O13 H14 O12 0.74(4) 2.14(4) 2.837(4) 159(4) 1_655
